data_7015876
loop_
_publ_author_name
'Eckenhoff, William T.'
'Pintauer, Tomislav'

_publ_section_title
;
 Atom transfer radical addition (ATRA) catalyzed by copper complexes
 with tris[2-(dimethylamino)ethyl]amine (Me6TREN) ligand in the
 presence of free-radical diazo initiator AIBN.
;
_journal_issue 18
_journal_name_full 'Dalton transactions (Cambridge, England : 2003)'
_journal_page_first 4909
_journal_page_last 4917
_journal_paper_doi 10.1039/c1dt10189g
_journal_volume 40
_journal_year 2011
_chemical_formula_moiety 'C9 H14 Br4'
_chemical_formula_sum 'C9 H14 Br4'
_chemical_formula_weight 441.84
_chemical_name_systematic
;
1S-bromo-4R-(tribromomethyl)cyclooctane
;
_space_group_IT_number 2
_symmetry_cell_setting triclinic
_symmetry_space_group_name_Hall '-P 1'
_symmetry_space_group_name_H-M 'P -1'
_atom_sites_solution_hydrogens geom
_atom_sites_solution_primary direct
_atom_sites_solution_secondary difmap
_audit_creation_method SHELXL-97
_cell_angle_alpha 100.6100(10)
_cell_angle_beta 92.6440(10)
_cell_angle_gamma 98.7340(10)
_cell_formula_units_Z 2
_cell_length_a 7.32690(10)
_cell_length_b 9.28220(10)
_cell_length_c 9.4153(2)
_cell_measurement_reflns_used 4886
_cell_measurement_temperature 150(2)
_cell_measurement_theta_max 31.9335
_cell_measurement_theta_min 2.821
_cell_volume 620.275(17)
_computing_cell_refinement 'SAINT (Bruker, 1998)'
_computing_data_collection 'SMART (Bruker, 1998)'
_computing_data_reduction SAINT
_computing_molecular_graphics 'SHELXTL (Sheldrick, 2000)'
_computing_publication_material 'ORTEP-3 for Windows (Faruggia, 1997)'
_computing_structure_refinement 'SHELXL-97 (Sheldrick, 1997)'
_computing_structure_solution 'SHELXS-97 (Sheldrick, 1997)'
_diffrn_ambient_temperature 150(2)
_diffrn_measured_fraction_theta_full 0.924
_diffrn_measured_fraction_theta_max 0.924
_diffrn_measurement_device_type 'Bruker Smart ApexII'
_diffrn_measurement_method '\f and \w Scans'
_diffrn_radiation_monochromator graphite
_diffrn_radiation_source 'fine-focus sealed tube'
_diffrn_radiation_type MoK\a
_diffrn_radiation_wavelength 0.71073
_diffrn_reflns_av_R_equivalents 0.0183
_diffrn_reflns_av_sigmaI/netI 0.0236
_diffrn_reflns_limit_h_max 10
_diffrn_reflns_limit_h_min -11
_diffrn_reflns_limit_k_max 13
_diffrn_reflns_limit_k_min -13
_diffrn_reflns_limit_l_max 14
_diffrn_reflns_limit_l_min -14
_diffrn_reflns_number 10939
_diffrn_reflns_theta_full 32.40
_diffrn_reflns_theta_max 32.40
_diffrn_reflns_theta_min 2.21
_diffrn_standards_interval_count 0
_diffrn_standards_interval_time 0
_diffrn_standards_number 4102
_exptl_absorpt_coefficient_mu 12.934
_exptl_absorpt_correction_T_max 0.3761
_exptl_absorpt_correction_T_min 0.1693
_exptl_absorpt_correction_type multi-scan
_exptl_absorpt_process_details 'SADABS (Sheldrick, 2002)'
_exptl_crystal_colour colorless
_exptl_crystal_density_diffrn 2.366
_exptl_crystal_density_method 'not measured'
_exptl_crystal_description rhomboid
_exptl_crystal_F_000 416
_exptl_crystal_size_max 0.21
_exptl_crystal_size_mid 0.17
_exptl_crystal_size_min 0.09
_refine_diff_density_max 1.020
_refine_diff_density_min -0.682
_refine_diff_density_rms 0.092
_refine_ls_extinction_method none
_refine_ls_goodness_of_fit_ref 0.654
_refine_ls_hydrogen_treatment constr
_refine_ls_matrix_type full
_refine_ls_number_parameters 118
_refine_ls_number_reflns 4102
_refine_ls_number_restraints 0
_refine_ls_restrained_S_all 0.654
_refine_ls_R_factor_all 0.0304
_refine_ls_R_factor_gt 0.0214
_refine_ls_shift/su_max 0.002
_refine_ls_shift/su_mean 0.000
_refine_ls_structure_factor_coef Fsqd
_refine_ls_weighting_details 'calc w=1/[\s^2^(Fo^2^)+(0.1000P)^2^+0.0000P] where P=(Fo^2^+2Fc^2^)/3'
_refine_ls_weighting_scheme calc
_refine_ls_wR_factor_gt 0.0746
_refine_ls_wR_factor_ref 0.0843
_reflns_number_gt 3440
_reflns_number_total 4102
_reflns_threshold_expression >2sigma(I)
_cod_data_source_file c1dt10189g.txt
_cod_data_source_block trans-1-bromo-4-(tribromomethyl)cyclooctane
_cod_original_cell_volume 620.274(17)
_cod_database_code 7015876

loop_
_symmetry_equiv_pos_as_xyz
'x, y, z'
'-x, -y, -z'

loop_
_atom_site_label
_atom_site_type_symbol
_atom_site_fract_x
_atom_site_fract_y
_atom_site_fract_z
_atom_site_U_iso_or_equiv
_atom_site_adp_type
_atom_site_occupancy
_atom_site_symmetry_multiplicity
_atom_site_calc_flag
_atom_site_refinement_flags
_atom_site_disorder_assembly
_atom_site_disorder_group
Br1 Br 0.38411(3) 0.72123(3) 0.40250(3) 0.02440(7) Uani 1 1 d . . .
Br2 Br 0.70982(3) 0.55376(3) 0.30253(3) 0.02356(7) Uani 1 1 d . . .
Br3 Br 0.76940(4) 0.90287(3) 0.35273(3) 0.02522(7) Uani 1 1 d . . .
Br4 Br 1.13173(4) 0.72738(3) 1.03463(3) 0.03079(8) Uani 1 1 d . . .
C2 C 0.7148(3) 0.7406(2) 0.5866(2) 0.0153(4) Uani 1 1 d . . .
H2 H 0.6381 0.6563 0.6201 0.018 Uiso 1 1 calc R . .
C3 C 0.9192(3) 0.7194(3) 0.6022(3) 0.0199(4) Uani 1 1 d . . .
H3A H 0.9251 0.6132 0.5665 0.024 Uiso 1 1 calc R . .
H3B H 0.9892 0.7765 0.5376 0.024 Uiso 1 1 calc R . .
C9 C 0.6759(3) 0.8865(2) 0.6798(2) 0.0194(4) Uani 1 1 d . . .
H9A H 0.7942 0.9564 0.7038 0.023 Uiso 1 1 calc R . .
H9B H 0.5935 0.9318 0.6210 0.023 Uiso 1 1 calc R . .
C8 C 0.5866(3) 0.8692(3) 0.8215(2) 0.0222(4) Uani 1 1 d . . .
H8A H 0.5470 0.9647 0.8619 0.027 Uiso 1 1 calc R . .
H8B H 0.4730 0.7940 0.7963 0.027 Uiso 1 1 calc R . .
C6 C 0.7574(3) 0.6712(3) 0.9075(3) 0.0218(4) Uani 1 1 d . . .
H6A H 0.7445 0.6255 0.9944 0.026 Uiso 1 1 calc R . .
H6B H 0.6694 0.6084 0.8294 0.026 Uiso 1 1 calc R . .
C5 C 0.9528(3) 0.6671(3) 0.8608(3) 0.0192(4) Uani 1 1 d . . .
H5 H 0.9610 0.5621 0.8159 0.023 Uiso 1 1 calc R . .
C4 C 1.0186(3) 0.7652(3) 0.7540(3) 0.0210(4) Uani 1 1 d . . .
H4A H 1.1527 0.7650 0.7453 0.025 Uiso 1 1 calc R . .
H4B H 1.0025 0.8684 0.7944 0.025 Uiso 1 1 calc R . .
C1 C 0.6530(3) 0.7324(2) 0.4273(2) 0.0174(4) Uani 1 1 d . . .
C7 C 0.6997(4) 0.8250(3) 0.9424(3) 0.0248(5) Uani 1 1 d . . .
H7A H 0.6265 0.8291 1.0285 0.030 Uiso 1 1 calc R . .
H7B H 0.8131 0.9001 0.9693 0.030 Uiso 1 1 calc R . .

loop_
_atom_site_aniso_label
_atom_site_aniso_U_11
_atom_site_aniso_U_22
_atom_site_aniso_U_33
_atom_site_aniso_U_23
_atom_site_aniso_U_13
_atom_site_aniso_U_12
Br1 0.01891(11) 0.02943(12) 0.02430(13) 0.00452(9) -0.00353(9) 0.00456(8)
Br2 0.02847(12) 0.02236(11) 0.01824(12) -0.00125(9) 0.00382(9) 0.00479(8)
Br3 0.03234(13) 0.02376(12) 0.02016(13) 0.01063(9) 0.00162(9) -0.00125(9)
Br4 0.02705(13) 0.03906(15) 0.02644(14) 0.01332(11) -0.01011(10) 0.00114(10)
C2 0.0171(9) 0.0171(8) 0.0132(9) 0.0048(7) 0.0012(7) 0.0050(7)
C3 0.0180(9) 0.0272(10) 0.0165(10) 0.0068(8) 0.0023(8) 0.0067(8)
C9 0.0223(10) 0.0185(9) 0.0172(10) 0.0006(8) -0.0007(8) 0.0064(7)
C8 0.0233(10) 0.0293(11) 0.0152(10) 0.0015(9) 0.0007(8) 0.0117(9)
C6 0.0190(9) 0.0294(11) 0.0181(10) 0.0097(9) 0.0011(8) 0.0015(8)
C5 0.0178(9) 0.0231(10) 0.0173(10) 0.0064(8) -0.0016(8) 0.0029(7)
C4 0.0165(9) 0.0266(10) 0.0206(11) 0.0075(9) -0.0008(8) 0.0031(8)
C1 0.0197(9) 0.0157(8) 0.0169(10) 0.0039(7) 0.0008(7) 0.0023(7)
C7 0.0280(11) 0.0330(12) 0.0138(10) 0.0020(9) -0.0009(8) 0.0099(9)

loop_
_atom_type_symbol
_atom_type_description
_atom_type_scat_dispersion_real
_atom_type_scat_dispersion_imag
_atom_type_scat_source
C C 0.0033 0.0016 'International Tables Vol C Tables 4.2.6.8 and 6.1.1.4'
H H 0.0000 0.0000 'International Tables Vol C Tables 4.2.6.8 and 6.1.1.4'
Br Br -0.2901 2.4595 'International Tables Vol C Tables 4.2.6.8 and 6.1.1.4'

loop_
_geom_angle_atom_site_label_1
_geom_angle_atom_site_label_2
_geom_angle_atom_site_label_3
_geom_angle
_geom_angle_site_symmetry_1
_geom_angle_site_symmetry_3
_geom_angle_publ_flag
C1 C2 C3 110.44(17) . . ?
C1 C2 C9 110.10(17) . . ?
C3 C2 C9 113.31(18) . . ?
C1 C2 H2 107.6 . . ?
C3 C2 H2 107.6 . . ?
C9 C2 H2 107.6 . . ?
C4 C3 C2 117.21(18) . . ?
C4 C3 H3A 108.0 . . ?
C2 C3 H3A 108.0 . . ?
C4 C3 H3B 108.0 . . ?
C2 C3 H3B 108.0 . . ?
H3A C3 H3B 107.2 . . ?
C8 C9 C2 114.98(18) . . ?
C8 C9 H9A 108.5 . . ?
C2 C9 H9A 108.5 . . ?
C8 C9 H9B 108.5 . . ?
C2 C9 H9B 108.5 . . ?
H9A C9 H9B 107.5 . . ?
C7 C8 C9 119.04(19) . . ?
C7 C8 H8A 107.6 . . ?
C9 C8 H8A 107.6 . . ?
C7 C8 H8B 107.6 . . ?
C9 C8 H8B 107.6 . . ?
H8A C8 H8B 107.0 . . ?
C5 C6 C7 116.2(2) . . ?
C5 C6 H6A 108.2 . . ?
C7 C6 H6A 108.2 . . ?
C5 C6 H6B 108.2 . . ?
C7 C6 H6B 108.2 . . ?
H6A C6 H6B 107.4 . . ?
C6 C5 C4 116.80(18) . . ?
C6 C5 Br4 109.25(16) . . ?
C4 C5 Br4 106.76(14) . . ?
C6 C5 H5 107.9 . . ?
C4 C5 H5 107.9 . . ?
Br4 C5 H5 107.9 . . ?
C5 C4 C3 115.14(19) . . ?
C5 C4 H4A 108.5 . . ?
C3 C4 H4A 108.5 . . ?
C5 C4 H4B 108.5 . . ?
C3 C4 H4B 108.5 . . ?
H4A C4 H4B 107.5 . . ?
C2 C1 Br3 112.48(14) . . ?
C2 C1 Br1 110.44(14) . . ?
Br3 C1 Br1 108.28(10) . . ?
C2 C1 Br2 111.89(14) . . ?
Br3 C1 Br2 107.45(11) . . ?
Br1 C1 Br2 106.01(10) . . ?
C8 C7 C6 116.1(2) . . ?
C8 C7 H7A 108.3 . . ?
C6 C7 H7A 108.3 . . ?
C8 C7 H7B 108.3 . . ?
C6 C7 H7B 108.3 . . ?
H7A C7 H7B 107.4 . . ?

loop_
_geom_bond_atom_site_label_1
_geom_bond_atom_site_label_2
_geom_bond_distance
_geom_bond_site_symmetry_2
_geom_bond_publ_flag
Br1 C1 1.958(2) . ?
Br2 C1 1.960(2) . ?
Br3 C1 1.944(2) . ?
Br4 C5 1.988(2) . ?
C2 C1 1.532(3) . ?
C2 C3 1.543(3) . ?
C2 C9 1.546(3) . ?
C2 H2 1.0000 . ?
C3 C4 1.529(3) . ?
C3 H3A 0.9900 . ?
C3 H3B 0.9900 . ?
C9 C8 1.537(3) . ?
C9 H9A 0.9900 . ?
C9 H9B 0.9900 . ?
C8 C7 1.530(3) . ?
C8 H8A 0.9900 . ?
C8 H8B 0.9900 . ?
C6 C5 1.521(3) . ?
C6 C7 1.532(3) . ?
C6 H6A 0.9900 . ?
C6 H6B 0.9900 . ?
C5 C4 1.524(3) . ?
C5 H5 1.0000 . ?
C4 H4A 0.9900 . ?
C4 H4B 0.9900 . ?
C7 H7A 0.9900 . ?
C7 H7B 0.9900 . ?
